data_4337113
loop_
_publ_author_name
'Zeng, Dai'
'Ren, Min'
'Bao, Song-Song'
'Zheng, Li-Min'

_publ_section_title
;
 Tuning the Coordination Geometries and Magnetic Dynamics of
 [Ln(hfac)4](-) through Alkali Metal Counterions.
;
_journal_issue 2
_journal_name_full 'Inorganic chemistry'
_journal_page_first 795
_journal_page_last 801
_journal_paper_doi 10.1021/ic402111v
_journal_volume 53
_journal_year 2014
_chemical_formula_moiety 'C20 H4 Dy F24 K O8'
_chemical_formula_sum 'C20 H4 Dy F24 K O8'
_chemical_formula_weight 1029.83
_chemical_name_systematic
;
 ?
;
_space_group_crystal_system triclinic
_space_group_IT_number 2
_space_group_name_Hall '-P 1'
_space_group_name_H-M_alt 'P -1'
_symmetry_space_group_name_Hall '-P 1'
_symmetry_space_group_name_H-M 'P -1'
_atom_sites_solution_hydrogens geom
_audit_creation_method SHELXL-2013
_cell_angle_alpha 73.298(2)
_cell_angle_beta 65.509(3)
_cell_angle_gamma 63.667(2)
_cell_formula_units_Z 2
_cell_length_a 11.7644(17)
_cell_length_b 12.1610(19)
_cell_length_c 13.3468(12)
_cell_measurement_reflns_used 8717
_cell_measurement_temperature 153(2)
_cell_measurement_theta_max 27.823
_cell_measurement_theta_min 2.366
_cell_volume 1544.8(4)
_computing_cell_refinement SMART
_computing_data_collection 'SMART (Bruker, 2000)'
_computing_data_reduction 'SAINT (Bruker, 2000)'
_computing_molecular_graphics SHELXTL
_computing_publication_material SHELXTL
_computing_structure_refinement 'SHELXL-2013 (Sheldrick, 2013)'
_computing_structure_solution 'SHELXTL (Bruker, 2000)'
_diffrn_ambient_temperature 153(2)
_diffrn_measured_fraction_theta_full 0.975
_diffrn_measured_fraction_theta_max 0.974
_diffrn_measurement_device_type 'Bruker APEX II'
_diffrn_radiation_type MoK\a
_diffrn_radiation_wavelength 0.71073
_diffrn_reflns_av_R_equivalents 0.0067
_diffrn_reflns_av_unetI/netI 0.0663
_diffrn_reflns_Laue_measured_fraction_full 0.975
_diffrn_reflns_Laue_measured_fraction_max 0.974
_diffrn_reflns_limit_h_max 14
_diffrn_reflns_limit_h_min -12
_diffrn_reflns_limit_k_max 14
_diffrn_reflns_limit_k_min -14
_diffrn_reflns_limit_l_max 16
_diffrn_reflns_limit_l_min 0
_diffrn_reflns_number 8742
_diffrn_reflns_point_group_measured_fraction_full 0.975
_diffrn_reflns_point_group_measured_fraction_max 0.974
_diffrn_reflns_theta_full 25.242
_diffrn_reflns_theta_max 25.999
_diffrn_reflns_theta_min 1.690
_exptl_absorpt_coefficient_mu 2.742
_exptl_absorpt_correction_T_max 0.500
_exptl_absorpt_correction_T_min 0.439
_exptl_absorpt_correction_type multi-scan
_exptl_absorpt_process_details 'SADABS(Bruker, 2000)'
_exptl_crystal_colour 'light yellow'
_exptl_crystal_density_diffrn 2.214
_exptl_crystal_description rod-like
_exptl_crystal_F_000 978
_exptl_crystal_size_max 0.400
_exptl_crystal_size_mid 0.250
_exptl_crystal_size_min 0.250
_refine_diff_density_max 1.166
_refine_diff_density_min -0.855
_refine_diff_density_rms 0.157
_refine_ls_extinction_method none
_refine_ls_goodness_of_fit_ref 1.191
_refine_ls_hydrogen_treatment constr
_refine_ls_matrix_type full
_refine_ls_number_parameters 490
_refine_ls_number_reflns 5908
_refine_ls_number_restraints 0
_refine_ls_restrained_S_all 1.191
_refine_ls_R_factor_all 0.0567
_refine_ls_R_factor_gt 0.0539
_refine_ls_shift/su_max 0.001
_refine_ls_shift/su_mean 0.000
_refine_ls_structure_factor_coef Fsqd
_refine_ls_weighting_details 'w=1/[\s^2^(Fo^2^)+(0.0690P)^2^] where P=(Fo^2^+2Fc^2^)/3'
_refine_ls_weighting_scheme calc
_refine_ls_wR_factor_gt 0.1356
_refine_ls_wR_factor_ref 0.1369
_reflns_Friedel_coverage 0.000
_reflns_number_gt 5242
_reflns_number_total 5908
_reflns_threshold_expression 'I > 2\s(I)'
_cod_data_source_file ic402111v_si_003.cif
_cod_data_source_block 20120514
_cod_database_code 4337113
_shelx_space_group_comment
;
The symmetry employed for this shelxl refinement is uniquely defined
by the following loop, which should always be used as a source of
symmetry information in preference to the above space-group names.
They are only intended as comments.
;
_shelx_estimated_absorpt_t_min 0.407
_shelx_estimated_absorpt_t_max 0.547
_shelxl_version_number 2013-4

loop_
_space_group_symop_operation_xyz
'x, y, z'
'-x, -y, -z'

loop_
_atom_site_label
_atom_site_type_symbol
_atom_site_fract_x
_atom_site_fract_y
_atom_site_fract_z
_atom_site_U_iso_or_equiv
_atom_site_adp_type
_atom_site_occupancy
_atom_site_site_symmetry_order
_atom_site_calc_flag
_atom_site_refinement_flags_posn
_atom_site_refinement_flags_adp
_atom_site_refinement_flags_occupancy
Dy1 Dy 0.91714(2) 0.72615(2) 0.23549(2) 0.03904(14) Uani 1 1 d . . .
K1 K 1.0000 0.5000 0.5000 0.0377(4) Uani 1 2 d S . P
K2 K 1.0000 1.0000 0.0000 0.0451(4) Uani 1 2 d S . P
C1 C 0.6629(6) 0.5144(5) 0.5252(4) 0.0416(13) Uani 1 1 d . . .
C2 C 0.6861(5) 0.6247(5) 0.4375(4) 0.0371(12) Uani 1 1 d . . .
C3 C 0.5771(5) 0.7094(5) 0.4080(5) 0.0387(12) Uani 1 1 d . . .
H3 H 0.4930 0.6995 0.4431 0.046 Uiso 1 1 calc R U .
C4 C 0.5883(6) 0.8119(5) 0.3255(4) 0.0371(12) Uani 1 1 d . . .
C5 C 0.4571(6) 0.9098(5) 0.3023(5) 0.0482(15) Uani 1 1 d . . .
C6 C 0.7693(6) 0.4989(5) 0.1272(4) 0.0400(13) Uani 1 1 d . . .
C7 C 0.8184(6) 0.6031(5) 0.1131(4) 0.0415(13) Uani 1 1 d . . .
C8 C 0.8030(6) 0.6943(5) 0.0242(5) 0.0444(14) Uani 1 1 d . . .
H8 H 0.7584 0.6933 -0.0207 0.053 Uiso 1 1 calc R U .
C9 C 0.8521(6) 0.7872(5) -0.0002(4) 0.0421(13) Uani 1 1 d . . .
C10 C 0.8519(7) 0.8691(6) -0.1136(5) 0.0495(15) Uani 1 1 d . . .
C11 C 0.9956(6) 0.8076(5) 0.5223(5) 0.0427(13) Uani 1 1 d . . .
C12 C 0.9399(6) 0.8367(6) 0.4278(4) 0.0371(13) Uani 1 1 d . . .
C13 C 0.8715(6) 0.9613(5) 0.3964(5) 0.0395(13) Uani 1 1 d . . .
H13 H 0.8447 1.0206 0.4431 0.047 Uiso 1 1 calc R U .
C14 C 0.8421(6) 0.9999(5) 0.2997(4) 0.0402(12) Uani 1 1 d . . .
C15 C 0.7542(6) 1.1390(5) 0.2782(5) 0.0481(15) Uani 1 1 d . . .
C16 C 1.2891(5) 0.3640(5) 0.2562(4) 0.0410(13) Uani 1 1 d . . .
C17 C 1.2195(5) 0.5023(5) 0.2206(4) 0.0372(11) Uani 1 1 d . . .
C18 C 1.2978(6) 0.5666(6) 0.1502(5) 0.0428(14) Uani 1 1 d . . .
H18 H 1.3928 0.5256 0.1274 0.051 Uiso 1 1 calc R U .
C19 C 1.2428(6) 0.6911(6) 0.1104(5) 0.0430(15) Uani 1 1 d . . .
C20 C 1.3414(6) 0.7561(6) 0.0487(5) 0.0435(13) Uani 1 1 d . . .
F1 F 0.7546(3) 0.4633(3) 0.5767(2) 0.0436(8) Uani 1 1 d . . .
F2 F 0.5444(3) 0.5479(3) 0.6042(2) 0.0475(8) Uani 1 1 d . . .
F3 F 0.6733(3) 0.4291(3) 0.4765(2) 0.0423(7) Uani 1 1 d . . .
F4 F 0.3547(3) 0.8750(3) 0.3507(3) 0.0500(8) Uani 1 1 d . . .
F5 F 0.4236(3) 1.0103(3) 0.3458(3) 0.0499(8) Uani 1 1 d . . .
F6 F 0.4810(3) 0.9390(3) 0.1972(3) 0.0541(9) Uani 1 1 d . . .
F7 F 0.7308(4) 0.4520(3) 0.2235(3) 0.0549(9) Uani 1 1 d . . .
F8 F 0.8375(4) 0.4330(3) 0.0517(3) 0.0570(10) Uani 1 1 d . . .
F9 F 0.6496(4) 0.5483(3) 0.1116(3) 0.0539(9) Uani 1 1 d . . .
F10 F 0.8936(3) 0.9592(3) -0.1306(2) 0.0469(8) Uani 1 1 d . . .
F11 F 0.9557(4) 0.7896(3) -0.2007(3) 0.0518(9) Uani 1 1 d . . .
F12 F 0.7578(4) 0.9004(3) -0.1391(3) 0.0534(9) Uani 1 1 d . . .
F13 F 1.0104(3) 0.6954(3) 0.5741(2) 0.0445(8) Uani 1 1 d . . .
F14 F 0.9170(3) 0.8872(3) 0.5961(2) 0.0442(8) Uani 1 1 d . . .
F15 F 1.1154(3) 0.8177(3) 0.4793(3) 0.0455(8) Uani 1 1 d . . .
F16 F 0.6335(4) 1.1533(3) 0.2944(3) 0.0549(9) Uani 1 1 d . . .
F17 F 0.7557(4) 1.2083(3) 0.3372(3) 0.0482(9) Uani 1 1 d . . .
F18 F 0.8121(3) 1.1788(3) 0.1687(3) 0.0478(8) Uani 1 1 d . . .
F19 F 1.2329(3) 0.3335(3) 0.3659(3) 0.0482(8) Uani 1 1 d . . .
F20 F 1.2804(3) 0.2959(3) 0.2016(3) 0.0457(8) Uani 1 1 d . . .
F21 F 1.4181(3) 0.3320(3) 0.2395(3) 0.0525(9) Uani 1 1 d . . .
F22 F 1.4595(4) 0.6850(3) -0.0099(3) 0.0586(10) Uani 1 1 d . . .
F23 F 1.3601(3) 0.8000(3) 0.1190(2) 0.0461(8) Uani 1 1 d . . .
F24 F 1.2942(3) 0.8544(3) -0.0225(3) 0.0513(8) Uani 1 1 d . . .
O1 O 0.8030(4) 0.6245(3) 0.3989(3) 0.0361(8) Uani 1 1 d . . .
O2 O 0.6902(4) 0.8330(3) 0.2689(3) 0.0418(9) Uani 1 1 d . . .
O3 O 0.8717(4) 0.5910(3) 0.1805(3) 0.0419(9) Uani 1 1 d . . .
O4 O 0.9071(4) 0.8069(3) 0.0528(3) 0.0405(9) Uani 1 1 d . . .
O5 O 0.8678(4) 0.9380(3) 0.2268(3) 0.0369(8) Uani 1 1 d . . .
O6 O 0.9674(4) 0.7461(3) 0.3830(3) 0.0377(8) Uani 1 1 d . . .
O7 O 1.1196(4) 0.7558(4) 0.1253(3) 0.0398(9) Uani 1 1 d . . .
O8 O 1.0925(4) 0.5380(3) 0.2603(3) 0.0409(9) Uani 1 1 d . . .

loop_
_atom_site_aniso_label
_atom_site_aniso_U_11
_atom_site_aniso_U_22
_atom_site_aniso_U_33
_atom_site_aniso_U_23
_atom_site_aniso_U_13
_atom_site_aniso_U_12
Dy1 0.03426(19) 0.03581(19) 0.03508(18) 0.00832(13) -0.01242(13) -0.00991(13)
K1 0.0320(8) 0.0349(8) 0.0340(7) 0.0073(6) -0.0124(6) -0.0080(6)
K2 0.0517(10) 0.0405(8) 0.0353(8) 0.0117(7) -0.0146(7) -0.0204(8)
C1 0.040(3) 0.043(3) 0.035(3) 0.000(2) -0.018(2) -0.008(2)
C2 0.032(3) 0.037(3) 0.035(2) -0.003(2) -0.016(2) -0.003(2)
C3 0.031(3) 0.037(3) 0.047(3) -0.005(2) -0.013(2) -0.012(2)
C4 0.035(3) 0.032(3) 0.036(3) -0.002(2) -0.014(2) -0.005(2)
C5 0.030(3) 0.040(3) 0.042(3) 0.009(2) -0.008(2) 0.002(2)
C6 0.041(3) 0.043(3) 0.033(3) -0.010(2) -0.008(2) -0.014(2)
C7 0.041(3) 0.046(3) 0.033(3) -0.002(2) -0.012(2) -0.016(2)
C8 0.044(3) 0.036(3) 0.042(3) 0.013(2) -0.025(3) -0.007(2)
C9 0.048(3) 0.028(2) 0.039(3) 0.000(2) -0.013(2) -0.009(2)
C10 0.051(4) 0.047(3) 0.044(3) 0.016(3) -0.019(3) -0.022(3)
C11 0.047(3) 0.031(3) 0.045(3) -0.011(2) -0.022(3) 0.000(2)
C12 0.029(3) 0.045(3) 0.026(2) -0.008(2) -0.007(2) -0.005(2)
C13 0.039(3) 0.039(3) 0.032(3) 0.000(2) -0.010(2) -0.012(2)
C14 0.039(3) 0.036(3) 0.039(3) -0.012(2) -0.012(2) -0.005(2)
C15 0.039(3) 0.038(3) 0.040(3) 0.012(2) -0.010(2) -0.005(2)
C16 0.030(3) 0.050(3) 0.034(3) -0.007(2) -0.012(2) -0.005(2)
C17 0.035(3) 0.041(3) 0.035(2) -0.005(2) -0.015(2) -0.011(2)
C18 0.038(3) 0.050(3) 0.035(3) -0.010(3) -0.006(2) -0.015(3)
C19 0.038(3) 0.051(4) 0.030(3) -0.011(3) -0.004(2) -0.011(3)
C20 0.032(3) 0.050(3) 0.048(3) -0.012(3) -0.005(2) -0.020(2)
F1 0.0399(17) 0.0369(15) 0.0386(15) 0.0078(13) -0.0114(13) -0.0103(13)
F2 0.0356(16) 0.0484(17) 0.0353(15) 0.0140(13) -0.0076(13) -0.0114(14)
F3 0.0435(18) 0.0389(16) 0.0379(15) 0.0063(14) -0.0141(13) -0.0162(14)
F4 0.0324(16) 0.0451(17) 0.0487(18) 0.0088(15) -0.0107(14) -0.0060(14)
F5 0.0448(19) 0.0371(17) 0.0550(19) -0.0098(15) -0.0136(16) -0.0047(14)
F6 0.0406(18) 0.0507(19) 0.0471(18) 0.0126(16) -0.0144(15) -0.0084(15)
F7 0.057(2) 0.0431(18) 0.0476(18) 0.0104(15) -0.0104(16) -0.0204(16)
F8 0.048(2) 0.0456(18) 0.0532(19) -0.0160(16) 0.0073(16) -0.0133(15)
F9 0.0469(19) 0.0426(17) 0.057(2) 0.0129(15) -0.0155(16) -0.0169(15)
F10 0.0536(19) 0.0398(16) 0.0384(16) 0.0067(13) -0.0154(15) -0.0169(15)
F11 0.0510(19) 0.0436(17) 0.0369(15) 0.0112(14) -0.0093(15) -0.0122(15)
F12 0.048(2) 0.0466(18) 0.0465(18) 0.0182(15) -0.0160(16) -0.0159(16)
F13 0.0438(17) 0.0372(16) 0.0395(16) 0.0063(13) -0.0160(14) -0.0089(13)
F14 0.0481(18) 0.0399(16) 0.0367(15) -0.0104(13) -0.0142(14) -0.0064(14)
F15 0.0396(17) 0.0421(16) 0.0459(16) 0.0083(14) -0.0166(14) -0.0139(14)
F16 0.0436(19) 0.0370(17) 0.0555(19) 0.0019(15) -0.0062(16) -0.0050(14)
F17 0.0476(19) 0.0428(18) 0.0408(17) 0.0093(15) -0.0167(15) -0.0124(15)
F18 0.0483(18) 0.0414(16) 0.0403(16) 0.0136(14) -0.0161(14) -0.0155(14)
F19 0.0372(17) 0.0394(16) 0.0417(16) -0.0123(14) -0.0108(14) 0.0101(13)
F20 0.0385(17) 0.0398(16) 0.0429(16) -0.0143(14) -0.0178(14) 0.0080(14)
F21 0.0342(17) 0.0474(19) 0.0461(18) -0.0126(16) -0.0109(15) 0.0116(14)
F22 0.046(2) 0.0482(19) 0.0463(18) -0.0134(16) 0.0189(16) -0.0154(16)
F23 0.0449(18) 0.0492(18) 0.0387(16) -0.0088(14) -0.0066(14) -0.0177(15)
F24 0.0455(18) 0.0505(19) 0.0424(17) 0.0112(15) -0.0102(15) -0.0192(15)
O1 0.0313(18) 0.0389(19) 0.0314(17) -0.0042(15) -0.0063(14) -0.0114(15)
O2 0.0315(19) 0.0395(19) 0.0391(18) 0.0079(16) -0.0094(16) -0.0104(15)
O3 0.044(2) 0.0334(18) 0.0382(19) 0.0062(16) -0.0144(17) -0.0113(16)
O4 0.043(2) 0.0390(19) 0.0379(18) -0.0090(16) -0.0099(16) -0.0143(17)
O5 0.0398(19) 0.0338(18) 0.0342(17) -0.0048(15) -0.0143(15) -0.0093(15)
O6 0.0341(18) 0.0338(18) 0.0368(18) 0.0069(15) -0.0109(15) -0.0134(15)
O7 0.037(2) 0.045(2) 0.0354(18) -0.0092(16) -0.0116(16) -0.0115(17)
O8 0.0334(19) 0.0360(19) 0.0333(17) 0.0064(15) -0.0097(15) -0.0039(15)

loop_
_atom_type_symbol
_atom_type_description
_atom_type_scat_dispersion_real
_atom_type_scat_dispersion_imag
_atom_type_scat_source
C C 0.0033 0.0016 'International Tables Vol C Tables 4.2.6.8 and 6.1.1.4'
H H 0.0000 0.0000 'International Tables Vol C Tables 4.2.6.8 and 6.1.1.4'
O O 0.0106 0.0060 'International Tables Vol C Tables 4.2.6.8 and 6.1.1.4'
F F 0.0171 0.0103 'International Tables Vol C Tables 4.2.6.8 and 6.1.1.4'
K K 0.2009 0.2494 'International Tables Vol C Tables 4.2.6.8 and 6.1.1.4'
Dy Dy -0.1892 4.4098 'International Tables Vol C Tables 4.2.6.8 and 6.1.1.4'

loop_
_geom_angle_atom_site_label_1
_geom_angle_atom_site_label_2
_geom_angle_atom_site_label_3
_geom_angle
_geom_angle_site_symmetry_1
_geom_angle_site_symmetry_3
O2 Dy1 O3 80.99(14) . .
O2 Dy1 O7 138.37(13) . .
O3 Dy1 O7 116.15(13) . .
O2 Dy1 O8 147.98(13) . .
O3 Dy1 O8 78.54(14) . .
O7 Dy1 O8 73.34(13) . .
O2 Dy1 O5 70.95(14) . .
O3 Dy1 O5 142.56(13) . .
O7 Dy1 O5 74.42(13) . .
O8 Dy1 O5 136.78(14) . .
O2 Dy1 O1 72.46(13) . .
O3 Dy1 O1 73.17(12) . .
O7 Dy1 O1 146.94(14) . .
O8 Dy1 O1 78.17(12) . .
O5 Dy1 O1 118.79(12) . .
O2 Dy1 O6 107.42(13) . .
O3 Dy1 O6 140.72(13) . .
O7 Dy1 O6 83.44(12) . .
O8 Dy1 O6 75.18(13) . .
O5 Dy1 O6 73.23(12) . .
O1 Dy1 O6 73.23(12) . .
O2 Dy1 O4 77.73(13) . .
O3 Dy1 O4 72.96(13) . .
O7 Dy1 O4 72.61(13) . .
O8 Dy1 O4 118.56(12) . .
O5 Dy1 O4 77.16(12) . .
O1 Dy1 O4 137.61(14) . .
O6 Dy1 O4 145.94(13) . .
O2 Dy1 K1 112.76(9) . .
O3 Dy1 K1 95.09(9) . .
O7 Dy1 K1 103.54(10) . .
O8 Dy1 K1 45.83(8) . .
O5 Dy1 K1 118.17(9) . .
O1 Dy1 K1 43.47(9) . .
O6 Dy1 K1 45.88(8) . .
O4 Dy1 K1 163.15(8) . .
O2 Dy1 K2 90.92(9) . .
O3 Dy1 K2 115.53(9) . .
O7 Dy1 K2 47.57(10) . .
O8 Dy1 K2 120.11(9) . .
O5 Dy1 K2 43.30(8) . .
O1 Dy1 K2 160.27(8) . .
O6 Dy1 K2 102.86(8) . .
O4 Dy1 K2 43.09(9) . .
K1 Dy1 K2 144.268(8) . .
O1 K1 O1 180.0 2_766 .
O1 K1 F19 111.58(10) 2_766 2_766
O1 K1 F19 68.42(10) . 2_766
O1 K1 F19 68.42(10) 2_766 .
O1 K1 F19 111.58(10) . .
F19 K1 F19 180.0 2_766 .
O1 K1 F1 56.12(10) 2_766 2_766
O1 K1 F1 123.88(10) . 2_766
F19 K1 F1 118.92(10) 2_766 2_766
F19 K1 F1 61.08(10) . 2_766
O1 K1 F1 123.88(10) 2_766 .
O1 K1 F1 56.12(10) . .
F19 K1 F1 61.08(10) 2_766 .
F19 K1 F1 118.92(10) . .
F1 K1 F1 180.00(5) 2_766 .
O1 K1 O6 59.70(11) 2_766 2_766
O1 K1 O6 120.30(11) . 2_766
F19 K1 O6 107.60(10) 2_766 2_766
F19 K1 O6 72.40(10) . 2_766
F1 K1 O6 110.03(9) 2_766 2_766
F1 K1 O6 69.97(9) . 2_766
O1 K1 O6 120.30(11) 2_766 .
O1 K1 O6 59.70(11) . .
F19 K1 O6 72.40(10) 2_766 .
F19 K1 O6 107.60(10) . .
F1 K1 O6 69.97(9) 2_766 .
F1 K1 O6 110.03(9) . .
O6 K1 O6 180.0 2_766 .
O1 K1 O8 63.13(10) 2_766 2_766
O1 K1 O8 116.87(10) . 2_766
F19 K1 O8 56.03(9) 2_766 2_766
F19 K1 O8 123.97(9) . 2_766
F1 K1 O8 108.49(10) 2_766 2_766
F1 K1 O8 71.51(10) . 2_766
O6 K1 O8 59.98(10) 2_766 2_766
O6 K1 O8 120.02(10) . 2_766
O1 K1 O8 116.87(10) 2_766 .
O1 K1 O8 63.13(10) . .
F19 K1 O8 123.97(9) 2_766 .
F19 K1 O8 56.03(9) . .
F1 K1 O8 71.51(10) 2_766 .
F1 K1 O8 108.49(10) . .
O6 K1 O8 120.02(10) 2_766 .
O6 K1 O8 59.98(10) . .
O8 K1 O8 180.00(6) 2_766 .
O1 K1 F13 76.44(10) 2_766 .
O1 K1 F13 103.56(10) . .
F19 K1 F13 58.60(10) 2_766 .
F19 K1 F13 121.40(10) . .
F1 K1 F13 60.48(9) 2_766 .
F1 K1 F13 119.52(9) . .
O6 K1 F13 125.38(10) 2_766 .
O6 K1 F13 54.62(10) . .
O8 K1 F13 72.36(10) 2_766 .
O8 K1 F13 107.64(10) . .
O1 K1 F13 103.56(10) 2_766 2_766
O1 K1 F13 76.44(10) . 2_766
F19 K1 F13 121.40(10) 2_766 2_766
F19 K1 F13 58.60(10) . 2_766
F1 K1 F13 119.52(9) 2_766 2_766
F1 K1 F13 60.48(9) . 2_766
O6 K1 F13 54.63(10) 2_766 2_766
O6 K1 F13 125.38(10) . 2_766
O8 K1 F13 107.64(10) 2_766 2_766
O8 K1 F13 72.36(10) . 2_766
F13 K1 F13 180.0 . 2_766
F10 K2 F10 180.0 . 2_775
F10 K2 O4 123.87(10) . 2_775
F10 K2 O4 56.13(10) 2_775 2_775
F10 K2 O4 56.13(10) . .
F10 K2 O4 123.87(10) 2_775 .
O4 K2 O4 180.0 2_775 .
F10 K2 O5 69.88(10) . 2_775
F10 K2 O5 110.12(10) 2_775 2_775
O4 K2 O5 63.28(10) 2_775 2_775
O4 K2 O5 116.72(10) . 2_775
F10 K2 O5 110.12(10) . .
F10 K2 O5 69.88(10) 2_775 .
O4 K2 O5 116.72(10) 2_775 .
O4 K2 O5 63.28(10) . .
O5 K2 O5 180.0 2_775 .
F10 K2 O7 72.51(10) . 2_775
F10 K2 O7 107.49(10) 2_775 2_775
O4 K2 O7 57.60(11) 2_775 2_775
O4 K2 O7 122.40(11) . 2_775
O5 K2 O7 58.43(10) 2_775 2_775
O5 K2 O7 121.57(10) . 2_775
F10 K2 O7 107.49(10) . .
F10 K2 O7 72.51(10) 2_775 .
O4 K2 O7 122.40(11) 2_775 .
O4 K2 O7 57.60(11) . .
O5 K2 O7 121.57(10) 2_775 .
O5 K2 O7 58.43(10) . .
O7 K2 O7 180.0 2_775 .
F10 K2 F18 61.98(10) . 2_775
F10 K2 F18 118.02(10) 2_775 2_775
O4 K2 F18 107.85(9) 2_775 2_775
O4 K2 F18 72.15(9) . 2_775
O5 K2 F18 53.81(9) 2_775 2_775
O5 K2 F18 126.19(9) . 2_775
O7 K2 F18 106.90(9) 2_775 2_775
O7 K2 F18 73.10(9) . 2_775
F10 K2 F18 118.02(10) . .
F10 K2 F18 61.98(10) 2_775 .
O4 K2 F18 72.15(9) 2_775 .
O4 K2 F18 107.84(9) . .
O5 K2 F18 126.19(9) 2_775 .
O5 K2 F18 53.81(9) . .
O7 K2 F18 73.10(9) 2_775 .
O7 K2 F18 106.90(9) . .
F18 K2 F18 180.0 2_775 .
F10 K2 F24 119.29(10) . .
F10 K2 F24 60.71(10) 2_775 .
O4 K2 F24 79.26(10) 2_775 .
O4 K2 F24 100.74(10) . .
O5 K2 F24 77.66(10) 2_775 .
O5 K2 F24 102.34(10) . .
O7 K2 F24 127.93(9) 2_775 .
O7 K2 F24 52.07(9) . .
F18 K2 F24 57.41(10) 2_775 .
F18 K2 F24 122.60(10) . .
F10 K2 F24 60.71(10) . 2_775
F10 K2 F24 119.29(10) 2_775 2_775
O4 K2 F24 100.74(10) 2_775 2_775
O4 K2 F24 79.26(10) . 2_775
O5 K2 F24 102.34(10) 2_775 2_775
O5 K2 F24 77.66(10) . 2_775
O7 K2 F24 52.07(9) 2_775 2_775
O7 K2 F24 127.93(9) . 2_775
F18 K2 F24 122.59(10) 2_775 2_775
F18 K2 F24 57.40(10) . 2_775
F24 K2 F24 180.0 . 2_775
F3 C1 F2 109.4(5) . .
F3 C1 F1 108.0(4) . .
F2 C1 F1 106.0(4) . .
F3 C1 C2 109.6(4) . .
F2 C1 C2 112.5(4) . .
F1 C1 C2 111.2(5) . .
O1 C2 C3 127.2(5) . .
O1 C2 C1 116.6(5) . .
C3 C2 C1 116.1(5) . .
C2 C3 C4 120.9(5) . .
C2 C3 H3 119.6 . .
C4 C3 H3 119.6 . .
O2 C4 C3 127.2(5) . .
O2 C4 C5 115.0(5) . .
C3 C4 C5 117.9(5) . .
F6 C5 F4 111.9(6) . .
F6 C5 F5 108.3(5) . .
F4 C5 F5 106.3(4) . .
F6 C5 C4 109.7(4) . .
F4 C5 C4 113.3(5) . .
F5 C5 C4 107.0(6) . .
F7 C6 F8 120.0(5) . .
F7 C6 F9 96.7(4) . .
F8 C6 F9 100.2(5) . .
F7 C6 C7 114.4(5) . .
F8 C6 C7 112.9(5) . .
F9 C6 C7 109.6(5) . .
O3 C7 C8 128.4(6) . .
O3 C7 C6 115.4(5) . .
C8 C7 C6 116.1(5) . .
C7 C8 C9 120.6(6) . .
C7 C8 H8 119.7 . .
C9 C8 H8 119.7 . .
O4 C9 C8 128.5(5) . .
O4 C9 C10 115.9(5) . .
C8 C9 C10 115.3(6) . .
F12 C10 F10 113.1(5) . .
F12 C10 F11 100.5(5) . .
F10 C10 F11 103.8(5) . .
F12 C10 C9 117.7(5) . .
F10 C10 C9 113.0(6) . .
F11 C10 C9 106.6(4) . .
F13 C11 F14 108.6(5) . .
F13 C11 F15 108.4(4) . .
F14 C11 F15 107.3(5) . .
F13 C11 C12 112.0(5) . .
F14 C11 C12 111.7(4) . .
F15 C11 C12 108.6(5) . .
O6 C12 C13 126.8(5) . .
O6 C12 C11 116.3(5) . .
C13 C12 C11 116.8(5) . .
C14 C13 C12 121.6(5) . .
C14 C13 H13 119.2 . .
C12 C13 H13 119.2 . .
O5 C14 C13 129.7(5) . .
O5 C14 C15 113.0(5) . .
C13 C14 C15 117.2(5) . .
F16 C15 F17 111.1(5) . .
F16 C15 F18 108.9(5) . .
F17 C15 F18 106.2(5) . .
F16 C15 C14 111.2(5) . .
F17 C15 C14 112.4(5) . .
F18 C15 C14 106.7(4) . .
F20 C16 F21 107.6(4) . .
F20 C16 F19 108.7(5) . .
F21 C16 F19 105.5(4) . .
F20 C16 C17 110.6(4) . .
F21 C16 C17 113.0(5) . .
F19 C16 C17 111.1(4) . .
O8 C17 C18 129.3(5) . .
O8 C17 C16 112.4(5) . .
C18 C17 C16 118.2(5) . .
C17 C18 C19 122.0(6) . .
C17 C18 H18 119.0 . .
C19 C18 H18 119.0 . .
O7 C19 C18 126.8(6) . .
O7 C19 C20 117.2(6) . .
C18 C19 C20 115.9(6) . .
F22 C20 F23 107.7(5) . .
F22 C20 F24 106.8(4) . .
F23 C20 F24 106.7(5) . .
F22 C20 C19 113.5(5) . .
F23 C20 C19 110.8(5) . .
F24 C20 C19 111.0(5) . .
C1 F1 K1 125.2(3) . .
C10 F10 K2 127.6(3) . .
C11 F13 K1 126.3(3) . .
C15 F18 K2 121.8(3) . .
C16 F19 K1 122.6(3) . .
C20 F24 K2 125.7(3) . .
C2 O1 Dy1 132.8(3) . .
C2 O1 K1 126.3(3) . .
Dy1 O1 K1 100.92(13) . .
C4 O2 Dy1 135.8(4) . .
C7 O3 Dy1 133.3(4) . .
C9 O4 Dy1 130.5(3) . .
C9 O4 K2 126.7(3) . .
Dy1 O4 K2 101.49(14) . .
C14 O5 Dy1 130.9(3) . .
C14 O5 K2 121.8(3) . .
Dy1 O5 K2 101.81(11) . .
C12 O6 Dy1 133.5(3) . .
C12 O6 K1 123.6(3) . .
Dy1 O6 K1 97.86(13) . .
C19 O7 Dy1 134.8(4) . .
C19 O7 K2 127.8(4) . .
Dy1 O7 K2 97.09(13) . .
C17 O8 Dy1 133.4(3) . .
C17 O8 K1 111.3(3) . .
Dy1 O8 K1 98.38(11) . .

loop_
_geom_bond_atom_site_label_1
_geom_bond_atom_site_label_2
_geom_bond_distance
_geom_bond_site_symmetry_2
Dy1 O2 2.299(4) .
Dy1 O3 2.307(4) .
Dy1 O7 2.350(4) .
Dy1 O8 2.355(3) .
Dy1 O5 2.355(4) .
Dy1 O1 2.363(3) .
Dy1 O6 2.378(4) .
Dy1 O4 2.383(4) .
Dy1 K1 3.9839(4) .
Dy1 K2 4.0303(5) .
K1 O1 2.791(4) 2_766
K1 O1 2.791(4) .
K1 F19 2.812(3) 2_766
K1 F19 2.812(3) .
K1 F1 2.831(3) 2_766
K1 F1 2.831(3) .
K1 O6 2.887(3) 2_766
K1 O6 2.887(3) .
K1 O8 2.889(3) 2_766
K1 O8 2.889(3) .
K1 F13 2.889(3) .
K1 F13 2.889(3) 2_766
K2 F10 2.777(4) .
K2 F10 2.777(4) 2_775
K2 O4 2.810(4) 2_775
K2 O4 2.810(4) .
K2 O5 2.824(3) 2_775
K2 O5 2.824(3) .
K2 O7 2.997(4) 2_775
K2 O7 2.997(4) .
K2 F18 3.018(3) 2_775
K2 F18 3.018(3) .
K2 F24 3.035(3) .
K2 F24 3.035(3) 2_775
C1 F3 1.313(7) .
C1 F2 1.321(6) .
C1 F1 1.340(7) .
C1 C2 1.550(8) .
C2 O1 1.252(7) .
C2 C3 1.368(8) .
C3 C4 1.421(8) .
C3 H3 0.9500 .
C4 O2 1.218(7) .
C4 C5 1.565(8) .
C5 F6 1.283(7) .
C5 F4 1.303(7) .
C5 F5 1.332(8) .
C6 F7 1.228(6) .
C6 F8 1.234(6) .
C6 F9 1.345(7) .
C6 C7 1.548(8) .
C7 O3 1.239(7) .
C7 C8 1.384(7) .
C8 C9 1.389(9) .
C8 H8 0.9500 .
C9 O4 1.261(7) .
C9 C10 1.555(8) .
C10 F12 1.162(8) .
C10 F10 1.317(7) .
C10 F11 1.483(7) .
C11 F13 1.310(6) .
C11 F14 1.327(6) .
C11 F15 1.331(7) .
C11 C12 1.539(8) .
C12 O6 1.255(7) .
C12 C13 1.397(8) .
C13 C14 1.372(8) .
C13 H13 0.9500 .
C14 O5 1.257(6) .
C14 C15 1.558(7) .
C15 F16 1.281(8) .
C15 F17 1.318(8) .
C15 F18 1.376(6) .
C16 F20 1.308(7) .
C16 F21 1.323(7) .
C16 F19 1.349(6) .
C16 C17 1.538(7) .
C17 O8 1.265(7) .
C17 C18 1.357(8) .
C18 C19 1.395(9) .
C18 H18 0.9500 .
C19 O7 1.265(7) .
C19 C20 1.515(9) .
C20 F22 1.308(6) .
C20 F23 1.333(7) .
C20 F24 1.355(7) .

loop_
_geom_torsion_atom_site_label_1
_geom_torsion_atom_site_label_2
_geom_torsion_atom_site_label_3
_geom_torsion_atom_site_label_4
_geom_torsion
F3 C1 C2 O1 -95.1(6)
F2 C1 C2 O1 142.9(5)
F1 C1 C2 O1 24.3(6)
F3 C1 C2 C3 82.7(6)
F2 C1 C2 C3 -39.3(7)
F1 C1 C2 C3 -158.0(5)
O1 C2 C3 C4 -0.3(9)
C1 C2 C3 C4 -177.8(5)
C2 C3 C4 O2 4.6(9)
C2 C3 C4 C5 -175.7(5)
O2 C4 C5 F6 43.7(8)
C3 C4 C5 F6 -136.1(6)
O2 C4 C5 F4 169.6(5)
C3 C4 C5 F4 -10.1(8)
O2 C4 C5 F5 -73.6(6)
C3 C4 C5 F5 106.7(6)
F7 C6 C7 O3 32.1(7)
F8 C6 C7 O3 -109.9(6)
F9 C6 C7 O3 139.3(5)
F7 C6 C7 C8 -150.9(5)
F8 C6 C7 C8 67.2(7)
F9 C6 C7 C8 -43.6(6)
O3 C7 C8 C9 1.0(9)
C6 C7 C8 C9 -175.6(5)
C7 C8 C9 O4 -4.0(9)
C7 C8 C9 C10 169.3(5)
O4 C9 C10 F12 -143.6(6)
C8 C9 C10 F12 42.3(8)
O4 C9 C10 F10 -8.8(7)
C8 C9 C10 F10 177.1(5)
O4 C9 C10 F11 104.6(6)
C8 C9 C10 F11 -69.4(7)
F13 C11 C12 O6 -28.3(7)
F14 C11 C12 O6 -150.4(5)
F15 C11 C12 O6 91.4(6)
F13 C11 C12 C13 155.5(5)
F14 C11 C12 C13 33.4(7)
F15 C11 C12 C13 -84.7(6)
O6 C12 C13 C14 -9.3(10)
C11 C12 C13 C14 166.4(6)
C12 C13 C14 O5 0.0(11)
C12 C13 C14 C15 174.6(5)
O5 C14 C15 F16 70.6(6)
C13 C14 C15 F16 -104.8(7)
O5 C14 C15 F17 -164.1(5)
C13 C14 C15 F17 20.4(7)
O5 C14 C15 F18 -48.1(7)
C13 C14 C15 F18 136.4(6)
F20 C16 C17 O8 75.1(6)
F21 C16 C17 O8 -164.1(4)
F19 C16 C17 O8 -45.8(6)
F20 C16 C17 C18 -102.4(6)
F21 C16 C17 C18 18.4(7)
F19 C16 C17 C18 136.8(5)
O8 C17 C18 C19 0.6(10)
C16 C17 C18 C19 177.5(5)
C17 C18 C19 O7 -6.2(10)
C17 C18 C19 C20 170.0(5)
O7 C19 C20 F22 -148.4(5)
C18 C19 C20 F22 35.0(8)
O7 C19 C20 F23 90.3(7)
C18 C19 C20 F23 -86.3(6)
O7 C19 C20 F24 -28.1(7)
C18 C19 C20 F24 155.3(5)
F3 C1 F1 K1 104.0(4)
F2 C1 F1 K1 -138.9(3)
C2 C1 F1 K1 -16.4(5)
F12 C10 F10 K2 143.3(4)
F11 C10 F10 K2 -108.7(4)
C9 C10 F10 K2 6.4(7)
F14 C11 F13 K1 136.7(3)
F15 C11 F13 K1 -107.0(4)
C12 C11 F13 K1 12.9(6)
F16 C15 F18 K2 -99.8(4)
F17 C15 F18 K2 140.5(3)
C14 C15 F18 K2 20.4(7)
F20 C16 F19 K1 -115.2(4)
F21 C16 F19 K1 129.6(4)
C17 C16 F19 K1 6.8(6)
F22 C20 F24 K2 149.6(3)
F23 C20 F24 K2 -95.4(4)
C19 C20 F24 K2 25.4(6)
C3 C2 O1 Dy1 -17.5(8)
C1 C2 O1 Dy1 160.0(3)
C3 C2 O1 K1 159.6(5)
C1 C2 O1 K1 -22.9(6)
C3 C4 O2 Dy1 10.2(9)
C5 C4 O2 Dy1 -169.6(4)
C8 C7 O3 Dy1 21.1(9)
C6 C7 O3 Dy1 -162.2(3)
C8 C9 O4 Dy1 -13.9(8)
C10 C9 O4 Dy1 172.9(3)
C8 C9 O4 K2 -178.9(4)
C10 C9 O4 K2 7.9(6)
C13 C14 O5 Dy1 21.3(9)
C15 C14 O5 Dy1 -153.5(4)
C13 C14 O5 K2 -127.5(6)
C15 C14 O5 K2 57.7(6)
C13 C12 O6 Dy1 -3.5(9)
C11 C12 O6 Dy1 -179.2(3)
C13 C12 O6 K1 -152.3(5)
C11 C12 O6 K1 32.0(7)
C18 C19 O7 Dy1 8.8(10)
C20 C19 O7 Dy1 -167.5(3)
C18 C19 O7 K2 -163.7(4)
C20 C19 O7 K2 20.1(7)
C18 C17 O8 Dy1 2.5(9)
C16 C17 O8 Dy1 -174.6(3)
C18 C17 O8 K1 -123.1(6)
C16 C17 O8 K1 59.8(5)
